data_4315222
loop_
_publ_author_name
'Sumit Saha'
'Lei Zhu'
'Burjor Captain'

_publ_section_title
;
 Synthesis and Structural Characterization of Bimetallic Iron-Nickel
 Carbido Cluster Complexes
;
_journal_name_full 'Inorganic Chemistry'
_journal_page_first 3465
_journal_page_last 3472
_journal_paper_doi 10.1021/ic100057x
_journal_volume 49
_journal_year 2010
_chemical_formula_sum 'C16 H3 Fe5 N Ni O15'
_chemical_formula_weight 787.15
_chemical_name_systematic
; 
 ? 
;
_space_group_IT_number 33
_symmetry_cell_setting orthorhombic
_symmetry_space_group_name_Hall 'P 2c -2n'
_symmetry_space_group_name_H-M 'P n a 21'
_atom_sites_solution_hydrogens geom
_atom_sites_solution_primary direct
_atom_sites_solution_secondary difmap
_audit_creation_method SHELXL-97
_cell_angle_alpha 90.00
_cell_angle_beta 90.00
_cell_angle_gamma 90.00
_cell_formula_units_Z 4
_cell_length_a 20.8118(11)
_cell_length_b 10.3605(5)
_cell_length_c 10.7284(6)
_cell_measurement_reflns_used 6974
_cell_measurement_temperature 296(2)
_cell_measurement_theta_max 27.06
_cell_measurement_theta_min 2.20
_cell_volume 2313.3(2)
_computing_cell_refinement 'SAINT+  V7.46A (Bruker, 2007)'
_computing_data_collection 'APEX2 v2.2-0 (Bruker, 2007)'
_computing_data_reduction 'SAINT+  V7.46A (Bruker, 2007)'
_computing_molecular_graphics 'XSHELL v4.02 (Bruker, 2000)'
_computing_publication_material 'XCIF v6.12 (Bruker, 2001)'
_computing_structure_refinement 'SHELXL-97 (Sheldrick, 2008)'
_computing_structure_solution 'SHELXS-97 (Sheldrick, 2008)'
_diffrn_ambient_temperature 296(2)
_diffrn_measured_fraction_theta_full 1.000
_diffrn_measured_fraction_theta_max 1.000
_diffrn_measurement_device_type 'Bruker SMART APEX2 CCD diffractometer'
_diffrn_measurement_method 'omega scans'
_diffrn_radiation_monochromator graphite
_diffrn_radiation_source 'fine-focus sealed tube'
_diffrn_radiation_type MoK\a
_diffrn_radiation_wavelength 0.71073
_diffrn_reflns_av_R_equivalents 0.0535
_diffrn_reflns_av_sigmaI/netI 0.0477
_diffrn_reflns_limit_h_max 25
_diffrn_reflns_limit_h_min -25
_diffrn_reflns_limit_k_max 12
_diffrn_reflns_limit_k_min -12
_diffrn_reflns_limit_l_max 13
_diffrn_reflns_limit_l_min -13
_diffrn_reflns_number 19194
_diffrn_reflns_theta_full 25.99
_diffrn_reflns_theta_max 25.99
_diffrn_reflns_theta_min 1.96
_exptl_absorpt_coefficient_mu 3.927
_exptl_absorpt_correction_T_max 0.6948
_exptl_absorpt_correction_T_min 0.5072
_exptl_absorpt_correction_type multi-scan
_exptl_absorpt_process_details '(SADABS 2007/4 Bruker)'
_exptl_crystal_colour black
_exptl_crystal_density_diffrn 2.260
_exptl_crystal_density_method 'not measured'
_exptl_crystal_description block
_exptl_crystal_F_000 1536
_exptl_crystal_size_max 0.20
_exptl_crystal_size_mid 0.10
_exptl_crystal_size_min 0.10
_refine_diff_density_max 0.681
_refine_diff_density_min -0.511
_refine_diff_density_rms 0.095
_refine_ls_abs_structure_details 'Flack H D (1983), Acta Cryst. A39, 876-881'
_refine_ls_abs_structure_Flack 0.024(19)
_refine_ls_extinction_method none
_refine_ls_goodness_of_fit_ref 1.004
_refine_ls_hydrogen_treatment constr
_refine_ls_matrix_type full
_refine_ls_number_parameters 344
_refine_ls_number_reflns 4536
_refine_ls_number_restraints 1
_refine_ls_restrained_S_all 1.004
_refine_ls_R_factor_all 0.0362
_refine_ls_R_factor_gt 0.0333
_refine_ls_shift/su_max 0.001
_refine_ls_shift/su_mean 0.000
_refine_ls_structure_factor_coef Fsqd
_refine_ls_weighting_details 'calc w=1/[\s^2^(Fo^2^)+(0.0504P)^2^+0.0000P] where P=(Fo^2^+2Fc^2^)/3'
_refine_ls_weighting_scheme calc
_refine_ls_wR_factor_gt 0.0786
_refine_ls_wR_factor_ref 0.0803
_reflns_number_gt 4301
_reflns_number_total 4536
_reflns_threshold_expression >2sigma(I)
_cod_data_source_file ic100057x_si_001_3.cif
_cod_data_source_block pna21_COmpound6
_cod_depositor_comments
;
The following automatic conversions were performed:

'_symmetry_cell_setting' value 'Orthorhombic' changed to
'orthorhombic' according to the built-in table from CIF Core
dictionary named 'cif_core.dic' version 2.4.1 from 2010-06-29.

Automatic conversion script
Id: cif_fix_values 1646 2011-03-28 12:23:43Z adriana 
;
_cod_database_code 4315222

loop_
_symmetry_equiv_pos_as_xyz
'x, y, z'
'-x, -y, z+1/2'
'x+1/2, -y+1/2, z'
'-x+1/2, y+1/2, z+1/2'

loop_
_atom_site_label
_atom_site_type_symbol
_atom_site_fract_x
_atom_site_fract_y
_atom_site_fract_z
_atom_site_U_iso_or_equiv
_atom_site_adp_type
_atom_site_occupancy
_atom_site_symmetry_multiplicity
_atom_site_calc_flag
_atom_site_refinement_flags
_atom_site_disorder_assembly
_atom_site_disorder_group
Ni1 Ni 0.86856(3) 0.76206(6) 0.94035(5) 0.03234(14) Uani 1 1 d . . .
Fe1 Fe 0.85614(3) 0.79777(6) 0.59612(6) 0.02862(14) Uani 1 1 d . . .
Fe2 Fe 0.88908(3) 0.60047(6) 0.73894(6) 0.02975(15) Uani 1 1 d . . .
Fe3 Fe 0.77799(3) 0.71798(6) 0.78804(6) 0.02947(14) Uani 1 1 d . . .
Fe4 Fe 0.84112(3) 0.95023(5) 0.79877(6) 0.02989(14) Uani 1 1 d . . .
Fe5 Fe 0.95295(3) 0.82311(6) 0.75968(6) 0.03016(15) Uani 1 1 d . . .
O11 O 0.9228(2) 0.6569(4) 0.3978(4) 0.0618(11) Uani 1 1 d . . .
O12 O 0.8765(2) 1.0475(4) 0.4754(4) 0.0628(12) Uani 1 1 d . . .
O13 O 0.7296(2) 0.7563(5) 0.4829(4) 0.0604(11) Uani 1 1 d . . .
O21 O 0.8349(3) 0.4211(4) 0.5544(5) 0.0693(13) Uani 1 1 d . . .
O22 O 1.0165(2) 0.4995(4) 0.6795(5) 0.0697(13) Uani 1 1 d . . .
O23 O 0.8833(2) 0.4443(4) 0.9672(4) 0.0693(13) Uani 1 1 d . . .
O31 O 0.64422(18) 0.8023(5) 0.7596(5) 0.0730(14) Uani 1 1 d . . .
O32 O 0.72876(19) 0.4546(4) 0.7720(5) 0.0616(11) Uani 1 1 d . . .
O33 O 0.74896(19) 0.6855(5) 1.0531(4) 0.0564(10) Uani 1 1 d . . .
O41 O 0.71143(17) 1.0583(4) 0.7928(5) 0.0620(11) Uani 1 1 d . . .
O42 O 0.8842(2) 1.2114(4) 0.7423(5) 0.0742(15) Uani 1 1 d . . .
O43 O 0.8564(3) 1.0142(4) 1.0630(4) 0.0625(12) Uani 1 1 d . . .
O51 O 1.0411(2) 0.7832(5) 0.5493(5) 0.0690(13) Uani 1 1 d . . .
O52 O 1.0121(2) 1.0758(4) 0.7843(7) 0.0850(17) Uani 1 1 d . . .
O53 O 1.0280(2) 0.7189(6) 0.9688(5) 0.0785(16) Uani 1 1 d . . .
N1 N 0.8893(2) 0.7304(5) 1.1177(4) 0.0461(11) Uani 1 1 d . . .
H1A H 0.8799 0.6491 1.1370 0.069 Uiso 1 1 calc R . .
H1B H 0.8664 0.7836 1.1653 0.069 Uiso 1 1 calc R . .
H1C H 0.9310 0.7444 1.1304 0.069 Uiso 1 1 calc R . .
C1 C 0.86458(19) 0.7757(4) 0.7693(5) 0.0251(8) Uani 1 1 d . . .
C11 C 0.8974(3) 0.7089(5) 0.4753(5) 0.0418(12) Uani 1 1 d . . .
C12 C 0.8676(3) 0.9547(5) 0.5274(5) 0.0408(11) Uani 1 1 d . . .
C13 C 0.7764(3) 0.7697(5) 0.5353(5) 0.0417(11) Uani 1 1 d . . .
C21 C 0.8545(3) 0.4898(5) 0.6272(5) 0.0459(13) Uani 1 1 d . . .
C22 C 0.9680(3) 0.5449(5) 0.7027(6) 0.0458(12) Uani 1 1 d . . .
C23 C 0.8852(2) 0.5085(5) 0.8834(5) 0.0432(12) Uani 1 1 d . . .
C31 C 0.6963(2) 0.7737(5) 0.7697(5) 0.0443(12) Uani 1 1 d . . .
C32 C 0.7498(2) 0.5555(5) 0.7728(5) 0.0416(11) Uani 1 1 d . . .
C33 C 0.7738(2) 0.7073(5) 0.9598(5) 0.0380(11) Uani 1 1 d . . .
C41 C 0.7610(3) 1.0108(5) 0.7935(5) 0.0446(11) Uani 1 1 d . . .
C42 C 0.8690(3) 1.1102(5) 0.7616(5) 0.0442(12) Uani 1 1 d . . .
C43 C 0.8526(3) 0.9664(5) 0.9669(5) 0.0424(12) Uani 1 1 d . . .
C51 C 1.0068(2) 0.7956(5) 0.6305(5) 0.0414(11) Uani 1 1 d . . .
C52 C 0.9855(2) 0.9814(5) 0.7752(6) 0.0489(13) Uani 1 1 d . . .
C53 C 0.9968(2) 0.7608(6) 0.8893(5) 0.0477(13) Uani 1 1 d . . .

loop_
_atom_site_aniso_label
_atom_site_aniso_U_11
_atom_site_aniso_U_22
_atom_site_aniso_U_33
_atom_site_aniso_U_23
_atom_site_aniso_U_13
_atom_site_aniso_U_12
Ni1 0.0345(3) 0.0392(3) 0.0233(3) 0.0060(2) -0.0036(2) -0.0006(2)
Fe1 0.0332(3) 0.0308(3) 0.0219(3) 0.0025(3) -0.0007(2) 0.0004(2)
Fe2 0.0331(3) 0.0242(3) 0.0319(3) 0.0009(3) -0.0024(3) 0.0026(2)
Fe3 0.0253(3) 0.0356(3) 0.0276(3) 0.0042(3) -0.0015(2) -0.0016(2)
Fe4 0.0377(3) 0.0249(3) 0.0270(3) 0.0017(3) 0.0015(3) 0.0045(2)
Fe5 0.0263(3) 0.0334(3) 0.0308(3) 0.0016(3) 0.0002(2) -0.0031(2)
O11 0.072(3) 0.077(3) 0.037(2) -0.012(2) 0.011(2) 0.016(2)
O12 0.087(3) 0.047(2) 0.055(3) 0.022(2) 0.002(2) -0.006(2)
O13 0.042(2) 0.090(3) 0.049(2) 0.004(2) -0.0146(19) -0.007(2)
O21 0.101(4) 0.054(2) 0.053(3) -0.015(2) -0.012(2) -0.019(2)
O22 0.054(3) 0.058(3) 0.097(4) 0.004(3) 0.019(2) 0.026(2)
O23 0.096(4) 0.057(3) 0.056(3) 0.028(2) -0.013(2) -0.002(2)
O31 0.030(2) 0.098(3) 0.092(4) 0.004(3) -0.005(2) 0.011(2)
O32 0.065(2) 0.045(2) 0.075(3) 0.007(2) -0.006(2) -0.0190(18)
O33 0.046(2) 0.090(3) 0.034(2) 0.016(2) 0.0085(17) -0.006(2)
O41 0.047(2) 0.066(2) 0.073(3) 0.009(2) 0.007(2) 0.0248(19)
O42 0.098(4) 0.035(2) 0.090(4) 0.017(2) 0.001(3) -0.007(2)
O43 0.105(3) 0.049(2) 0.034(2) -0.0131(19) 0.005(2) -0.001(2)
O51 0.056(3) 0.088(3) 0.063(3) -0.009(3) 0.025(2) -0.005(2)
O52 0.071(3) 0.050(2) 0.134(5) -0.013(3) 0.003(3) -0.024(2)
O53 0.047(2) 0.120(4) 0.068(3) 0.032(3) -0.025(2) -0.005(3)
N1 0.046(3) 0.058(3) 0.035(2) 0.008(2) -0.0076(19) 0.001(2)
C1 0.0222(17) 0.0223(16) 0.031(2) 0.0000(16) 0.0004(16) -0.0004(14)
C11 0.046(3) 0.050(3) 0.029(2) 0.004(2) -0.006(2) 0.001(2)
C12 0.039(3) 0.044(3) 0.039(3) 0.004(2) -0.005(2) 0.001(2)
C13 0.044(3) 0.043(3) 0.037(3) 0.005(2) -0.004(2) -0.001(2)
C21 0.055(3) 0.037(3) 0.046(3) 0.006(2) 0.002(2) -0.001(2)
C22 0.048(3) 0.036(3) 0.054(3) 0.004(2) 0.003(2) 0.007(2)
C23 0.049(3) 0.041(3) 0.040(3) 0.005(2) -0.008(2) 0.002(2)
C31 0.036(3) 0.055(3) 0.041(3) 0.006(2) -0.004(2) -0.001(2)
C32 0.041(3) 0.049(3) 0.034(3) 0.003(2) -0.004(2) -0.005(2)
C33 0.032(2) 0.042(3) 0.041(3) 0.006(2) -0.002(2) -0.0041(19)
C41 0.054(3) 0.043(3) 0.037(3) 0.005(2) 0.003(2) 0.006(2)
C42 0.059(3) 0.030(3) 0.044(3) 0.000(2) 0.004(2) 0.005(2)
C43 0.049(3) 0.035(3) 0.043(3) -0.001(2) 0.006(2) 0.000(2)
C51 0.038(3) 0.044(3) 0.042(3) 0.001(2) 0.003(2) -0.004(2)
C52 0.044(3) 0.039(3) 0.063(4) -0.006(3) 0.002(3) -0.008(2)
C53 0.038(3) 0.061(3) 0.045(3) 0.006(3) -0.004(2) -0.012(2)

loop_
_atom_type_symbol
_atom_type_description
_atom_type_scat_dispersion_real
_atom_type_scat_dispersion_imag
_atom_type_scat_source
C C 0.0033 0.0016 'International Tables Vol C Tables 4.2.6.8 and 6.1.1.4'
H H 0.0000 0.0000 'International Tables Vol C Tables 4.2.6.8 and 6.1.1.4'
O O 0.0106 0.0060 'International Tables Vol C Tables 4.2.6.8 and 6.1.1.4'
Fe Fe 0.3463 0.8444 'International Tables Vol C Tables 4.2.6.8 and 6.1.1.4'
Ni Ni 0.3393 1.1124 'International Tables Vol C Tables 4.2.6.8 and 6.1.1.4'
N N 0.0061 0.0033 'International Tables Vol C Tables 4.2.6.8 and 6.1.1.4'

loop_
_geom_angle_atom_site_label_1
_geom_angle_atom_site_label_2
_geom_angle_atom_site_label_3
_geom_angle
_geom_angle_site_symmetry_1
_geom_angle_site_symmetry_3
_geom_angle_publ_flag
C1 Ni1 N1 168.6(2) . . ?
C1 Ni1 C33 94.53(19) . . ?
N1 Ni1 C33 93.8(2) . . ?
C1 Ni1 C43 92.8(2) . . ?
N1 Ni1 C43 93.9(2) . . ?
C33 Ni1 C43 96.3(2) . . ?
C1 Ni1 Fe3 48.60(12) . . ?
N1 Ni1 Fe3 138.76(13) . . ?
C33 Ni1 Fe3 45.98(15) . . ?
C43 Ni1 Fe3 98.47(15) . . ?
C1 Ni1 Fe4 48.29(13) . . ?
N1 Ni1 Fe4 138.79(14) . . ?
C33 Ni1 Fe4 93.25(14) . . ?
C43 Ni1 Fe4 44.91(15) . . ?
Fe3 Ni1 Fe4 65.50(2) . . ?
C1 Ni1 Fe5 45.08(12) . . ?
N1 Ni1 Fe5 126.10(13) . . ?
C33 Ni1 Fe5 139.60(15) . . ?
C43 Ni1 Fe5 88.00(15) . . ?
Fe3 Ni1 Fe5 93.63(3) . . ?
Fe4 Ni1 Fe5 62.29(2) . . ?
C1 Ni1 Fe2 43.56(13) . . ?
N1 Ni1 Fe2 128.11(14) . . ?
C33 Ni1 Fe2 93.45(15) . . ?
C43 Ni1 Fe2 136.00(16) . . ?
Fe3 Ni1 Fe2 60.17(2) . . ?
Fe4 Ni1 Fe2 91.84(3) . . ?
Fe5 Ni1 Fe2 58.60(2) . . ?
C12 Fe1 C11 95.9(2) . . ?
C12 Fe1 C13 96.9(2) . . ?
C11 Fe1 C13 95.5(2) . . ?
C12 Fe1 C1 120.1(2) . . ?
C11 Fe1 C1 127.0(2) . . ?
C13 Fe1 C1 115.0(2) . . ?
C12 Fe1 Fe2 154.21(17) . . ?
C11 Fe1 Fe2 84.17(16) . . ?
C13 Fe1 Fe2 108.83(16) . . ?
C1 Fe1 Fe2 46.31(13) . . ?
C12 Fe1 Fe5 94.57(17) . . ?
C11 Fe1 Fe5 99.33(16) . . ?
C13 Fe1 Fe5 160.23(17) . . ?
C1 Fe1 Fe5 45.25(12) . . ?
Fe2 Fe1 Fe5 60.16(2) . . ?
C12 Fe1 Fe4 79.47(17) . . ?
C11 Fe1 Fe4 158.26(17) . . ?
C13 Fe1 Fe4 106.14(18) . . ?
C1 Fe1 Fe4 44.59(13) . . ?
Fe2 Fe1 Fe4 90.90(3) . . ?
Fe5 Fe1 Fe4 60.29(2) . . ?
C12 Fe1 Fe3 131.00(18) . . ?
C11 Fe1 Fe3 131.64(18) . . ?
C13 Fe1 Fe3 71.26(17) . . ?
C1 Fe1 Fe3 43.87(12) . . ?
Fe2 Fe1 Fe3 59.16(2) . . ?
Fe5 Fe1 Fe3 89.08(3) . . ?
Fe4 Fe1 Fe3 60.37(2) . . ?
C22 Fe2 C21 91.0(3) . . ?
C22 Fe2 C23 93.3(2) . . ?
C21 Fe2 C23 102.4(2) . . ?
C22 Fe2 C1 126.1(2) . . ?
C21 Fe2 C1 127.5(2) . . ?
C23 Fe2 C1 109.8(2) . . ?
C22 Fe2 Fe1 111.21(18) . . ?
C21 Fe2 Fe1 90.17(17) . . ?
C23 Fe2 Fe1 152.34(17) . . ?
C1 Fe2 Fe1 45.30(15) . . ?
C22 Fe2 Fe3 171.63(17) . . ?
C21 Fe2 Fe3 94.32(18) . . ?
C23 Fe2 Fe3 91.82(17) . . ?
C1 Fe2 Fe3 45.73(12) . . ?
Fe1 Fe2 Fe3 62.40(2) . . ?
C22 Fe2 Fe5 80.69(17) . . ?
C21 Fe2 Fe5 143.21(17) . . ?
C23 Fe2 Fe5 113.77(16) . . ?
C1 Fe2 Fe5 45.51(12) . . ?
Fe1 Fe2 Fe5 60.65(2) . . ?
Fe3 Fe2 Fe5 91.19(3) . . ?
C22 Fe2 Ni1 120.5(2) . . ?
C21 Fe2 Ni1 147.14(18) . . ?
C23 Fe2 Ni1 69.20(17) . . ?
C1 Fe2 Ni1 41.55(15) . . ?
Fe1 Fe2 Ni1 86.83(3) . . ?
Fe3 Fe2 Ni1 55.63(2) . . ?
Fe5 Fe2 Ni1 59.29(2) . . ?
C32 Fe3 C31 89.0(2) . . ?
C32 Fe3 C33 91.1(2) . . ?
C31 Fe3 C33 94.8(2) . . ?
C32 Fe3 C1 126.5(2) . . ?
C31 Fe3 C1 141.0(2) . . ?
C33 Fe3 C1 99.6(2) . . ?
C32 Fe3 Ni1 118.16(16) . . ?
C31 Fe3 Ni1 135.42(19) . . ?
C33 Fe3 Ni1 53.34(15) . . ?
C1 Fe3 Ni1 46.35(15) . . ?
C32 Fe3 Fe2 80.63(17) . . ?
C31 Fe3 Fe2 160.20(19) . . ?
C33 Fe3 Fe2 102.14(16) . . ?
C1 Fe3 Fe2 45.85(13) . . ?
Ni1 Fe3 Fe2 64.21(2) . . ?
C32 Fe3 Fe4 170.21(17) . . ?
C31 Fe3 Fe4 100.06(17) . . ?
C33 Fe3 Fe4 91.88(15) . . ?
C1 Fe3 Fe4 43.77(13) . . ?
Ni1 Fe3 Fe4 57.26(2) . . ?
Fe2 Fe3 Fe4 89.63(2) . . ?
C32 Fe3 Fe1 114.09(17) . . ?
C31 Fe3 Fe1 112.25(18) . . ?
C33 Fe3 Fe1 142.35(15) . . ?
C1 Fe3 Fe1 43.05(15) . . ?
Ni1 Fe3 Fe1 89.35(3) . . ?
Fe2 Fe3 Fe1 58.43(2) . . ?
Fe4 Fe3 Fe1 58.99(2) . . ?
C41 Fe4 C42 88.3(2) . . ?
C41 Fe4 C43 97.0(2) . . ?
C42 Fe4 C43 95.3(2) . . ?
C41 Fe4 C1 124.8(2) . . ?
C42 Fe4 C1 139.2(2) . . ?
C43 Fe4 C1 102.6(2) . . ?
C41 Fe4 Ni1 120.01(17) . . ?
C42 Fe4 Ni1 140.13(18) . . ?
C43 Fe4 Ni1 56.62(16) . . ?
C1 Fe4 Ni1 46.36(15) . . ?
C41 Fe4 Fe1 106.72(19) . . ?
C42 Fe4 Fe1 108.78(17) . . ?
C43 Fe4 Fe1 146.27(16) . . ?
C1 Fe4 Fe1 44.02(15) . . ?
Ni1 Fe4 Fe1 90.37(3) . . ?
C41 Fe4 Fe5 166.06(19) . . ?
C42 Fe4 Fe5 97.83(17) . . ?
C43 Fe4 Fe5 94.88(17) . . ?
C1 Fe4 Fe5 44.77(12) . . ?
Ni1 Fe4 Fe5 61.66(2) . . ?
Fe1 Fe4 Fe5 59.47(2) . . ?
C41 Fe4 Fe3 81.90(17) . . ?
C42 Fe4 Fe3 162.19(18) . . ?
C43 Fe4 Fe3 100.62(16) . . ?
C1 Fe4 Fe3 44.05(12) . . ?
Ni1 Fe4 Fe3 57.24(2) . . ?
Fe1 Fe4 Fe3 60.64(2) . . ?
Fe5 Fe4 Fe3 88.77(2) . . ?
C52 Fe5 C53 93.8(3) . . ?
C52 Fe5 C51 88.9(3) . . ?
C53 Fe5 C51 103.0(2) . . ?
C52 Fe5 C1 126.8(2) . . ?
C53 Fe5 C1 110.9(2) . . ?
C51 Fe5 C1 126.9(2) . . ?
C52 Fe5 Fe2 172.50(17) . . ?
C53 Fe5 Fe2 90.40(18) . . ?
C51 Fe5 Fe2 96.23(17) . . ?
C1 Fe5 Fe2 45.73(13) . . ?
C52 Fe5 Fe1 115.9(2) . . ?
C53 Fe5 Fe1 149.08(17) . . ?
C51 Fe5 Fe1 87.04(17) . . ?
C1 Fe5 Fe1 44.47(15) . . ?
Fe2 Fe5 Fe1 59.18(2) . . ?
C52 Fe5 Ni1 113.4(2) . . ?
C53 Fe5 Ni1 71.76(17) . . ?
C51 Fe5 Ni1 157.10(17) . . ?
C1 Fe5 Ni1 43.16(15) . . ?
Fe2 Fe5 Ni1 62.11(2) . . ?
Fe1 Fe5 Ni1 87.59(2) . . ?
C52 Fe5 Fe4 82.23(17) . . ?
C53 Fe5 Fe4 119.65(19) . . ?
C51 Fe5 Fe4 136.84(18) . . ?
C1 Fe5 Fe4 44.57(13) . . ?
Fe2 Fe5 Fe4 90.30(3) . . ?
Fe1 Fe5 Fe4 60.24(2) . . ?
Ni1 Fe5 Fe4 56.05(2) . . ?
Ni1 C1 Fe1 176.2(3) . . ?
Ni1 C1 Fe4 85.35(19) . . ?
Fe1 C1 Fe4 91.4(2) . . ?
Ni1 C1 Fe5 91.75(19) . . ?
Fe1 C1 Fe5 90.28(19) . . ?
Fe4 C1 Fe5 90.66(17) . . ?
Ni1 C1 Fe3 85.06(19) . . ?
Fe1 C1 Fe3 93.08(19) . . ?
Fe4 C1 Fe3 92.17(18) . . ?
Fe5 C1 Fe3 175.5(3) . . ?
Ni1 C1 Fe2 94.9(2) . . ?
Fe1 C1 Fe2 88.4(2) . . ?
Fe4 C1 Fe2 179.4(3) . . ?
Fe5 C1 Fe2 88.76(17) . . ?
Fe3 C1 Fe2 88.42(17) . . ?
O11 C11 Fe1 177.8(5) . . ?
O12 C12 Fe1 174.0(5) . . ?
O13 C13 Fe1 171.2(5) . . ?
O21 C21 Fe2 177.3(5) . . ?
O22 C22 Fe2 174.4(5) . . ?
O23 C23 Fe2 175.0(5) . . ?
O31 C31 Fe3 176.4(5) . . ?
O32 C32 Fe3 174.1(5) . . ?
O33 C33 Fe3 154.3(4) . . ?
O33 C33 Ni1 125.0(4) . . ?
Fe3 C33 Ni1 80.68(19) . . ?
O41 C41 Fe4 174.9(5) . . ?
O42 C42 Fe4 176.8(5) . . ?
O43 C43 Fe4 159.4(5) . . ?
O43 C43 Ni1 122.1(4) . . ?
Fe4 C43 Ni1 78.5(2) . . ?
O51 C51 Fe5 177.4(5) . . ?
O52 C52 Fe5 172.9(5) . . ?
O53 C53 Fe5 176.1(5) . . ?

loop_
_geom_bond_atom_site_label_1
_geom_bond_atom_site_label_2
_geom_bond_distance
_geom_bond_site_symmetry_2
_geom_bond_publ_flag
Ni1 C1 1.842(5) . ?
Ni1 N1 1.978(4) . ?
Ni1 C33 2.062(5) . ?
Ni1 C43 2.162(5) . ?
Ni1 Fe3 2.5361(8) . ?
Ni1 Fe4 2.5365(8) . ?
Ni1 Fe5 2.6911(8) . ?
Ni1 Fe2 2.7666(9) . ?
Fe1 C12 1.801(5) . ?
Fe1 C11 1.807(5) . ?
Fe1 C13 1.807(5) . ?
Fe1 C1 1.881(5) . ?
Fe1 Fe2 2.6450(8) . ?
Fe1 Fe5 2.6847(8) . ?
Fe1 Fe4 2.7055(9) . ?
Fe1 Fe3 2.7511(9) . ?
Fe2 C22 1.783(6) . ?
Fe2 C21 1.808(6) . ?
Fe2 C23 1.821(5) . ?
Fe2 C1 1.913(4) . ?
Fe2 Fe3 2.6655(8) . ?
Fe2 Fe5 2.6717(8) . ?
Fe3 C32 1.790(5) . ?
Fe3 C31 1.806(5) . ?
Fe3 C33 1.848(5) . ?
Fe3 C1 1.909(4) . ?
Fe3 Fe4 2.7440(8) . ?
Fe4 C41 1.783(5) . ?
Fe4 C42 1.801(5) . ?
Fe4 C43 1.828(6) . ?
Fe4 C1 1.900(4) . ?
Fe4 Fe5 2.7070(9) . ?
Fe5 C52 1.783(5) . ?
Fe5 C53 1.784(6) . ?
Fe5 C51 1.805(5) . ?
Fe5 C1 1.907(4) . ?
O11 C11 1.123(7) . ?
O12 C12 1.127(6) . ?
O13 C13 1.132(6) . ?
O21 C21 1.133(7) . ?
O22 C22 1.141(7) . ?
O23 C23 1.119(7) . ?
O31 C31 1.129(6) . ?
O32 C32 1.134(6) . ?
O33 C33 1.149(6) . ?
O41 C41 1.143(6) . ?
O42 C42 1.114(6) . ?
O43 C43 1.146(7) . ?
O51 C51 1.133(7) . ?
O52 C52 1.128(6) . ?
O53 C53 1.156(7) . ?
